data_1513436
loop_
_publ_author_name
'Yu, Songjie'
'Li, Xingwei'

_publ_section_title
;
 Mild Synthesis of Chalcones via Rhodium(III)-Catalyzed C-C Coupling of
 Arenes and Cyclopropenones.
;
_journal_issue 4
_journal_name_full 'Organic letters'
_journal_page_first 1220
_journal_page_last 1223
_journal_paper_doi 10.1021/ol500140e
_journal_volume 16
_journal_year 2014
_chemical_formula_sum 'C26 H19 N O'
_chemical_formula_weight 361.42
_chemical_name_systematic
; 
 ? 
;
_space_group_IT_number 2
_symmetry_cell_setting triclinic
_symmetry_space_group_name_Hall '-P 1'
_symmetry_space_group_name_H-M 'P -1'
_atom_sites_solution_hydrogens geom
_atom_sites_solution_primary direct
_atom_sites_solution_secondary difmap
_audit_creation_method SHELXL-97
_cell_angle_alpha 89.874(2)
_cell_angle_beta 88.794(2)
_cell_angle_gamma 68.616(2)
_cell_formula_units_Z 4
_cell_length_a 10.7315(4)
_cell_length_b 13.8056(5)
_cell_length_c 14.0320(5)
_cell_measurement_reflns_used 4582
_cell_measurement_temperature 296(2)
_cell_measurement_theta_max 29.38
_cell_measurement_theta_min 2.48
_cell_volume 1935.33(12)
_computing_cell_refinement 'Bruker SMART'
_computing_data_collection 'Bruker SMART'
_computing_data_reduction 'Bruker SHELXTL'
_computing_molecular_graphics 'Bruker SHELXTL'
_computing_publication_material 'Bruker SHELXTL'
_computing_structure_refinement 'SHELXL-97 (Sheldrick, 1997)'
_computing_structure_solution 'SHELXS-97 (Sheldrick, 1990)'
_diffrn_ambient_temperature 296(2)
_diffrn_measured_fraction_theta_full 0.996
_diffrn_measured_fraction_theta_max 0.996
_diffrn_measurement_device_type 'Smart Apex II CCD'
_diffrn_measurement_method 'omega scans'
_diffrn_radiation_monochromator graphite
_diffrn_radiation_source 'fine-focus sealed tube'
_diffrn_radiation_type MoK\a
_diffrn_radiation_wavelength 0.71073
_diffrn_reflns_av_R_equivalents 0.0153
_diffrn_reflns_av_sigmaI/netI 0.0247
_diffrn_reflns_limit_h_max 12
_diffrn_reflns_limit_h_min -12
_diffrn_reflns_limit_k_max 16
_diffrn_reflns_limit_k_min -16
_diffrn_reflns_limit_l_max 16
_diffrn_reflns_limit_l_min -15
_diffrn_reflns_number 11091
_diffrn_reflns_theta_full 25.00
_diffrn_reflns_theta_max 25.00
_diffrn_reflns_theta_min 2.08
_diffrn_standards_decay_% 0
_diffrn_standards_interval_count 0
_diffrn_standards_interval_time 0
_diffrn_standards_number 0
_exptl_absorpt_coefficient_mu 0.075
_exptl_absorpt_correction_T_max 0.9976
_exptl_absorpt_correction_T_min 0.9971
_exptl_absorpt_correction_type empirical
_exptl_absorpt_process_details sadabs
_exptl_crystal_density_diffrn 1.240
_exptl_crystal_density_method 'not measured'
_exptl_crystal_description block
_exptl_crystal_F_000 760
_exptl_crystal_size_max 0.04
_exptl_crystal_size_mid 0.04
_exptl_crystal_size_min 0.03
_refine_diff_density_max 0.149
_refine_diff_density_min -0.146
_refine_diff_density_rms 0.028
_refine_ls_extinction_coef 0.0172(15)
_refine_ls_extinction_expression Fc^*^=kFc[1+0.001xFc^2^\l^3^/sin(2\q)]^-1/4^
_refine_ls_extinction_method SHELXL
_refine_ls_goodness_of_fit_ref 1.002
_refine_ls_hydrogen_treatment mixed
_refine_ls_matrix_type full
_refine_ls_number_parameters 506
_refine_ls_number_reflns 6799
_refine_ls_number_restraints 0
_refine_ls_restrained_S_all 1.002
_refine_ls_R_factor_all 0.0497
_refine_ls_R_factor_gt 0.0386
_refine_ls_shift/su_max 0.044
_refine_ls_shift/su_mean 0.004
_refine_ls_structure_factor_coef Fsqd
_refine_ls_weighting_details 'calc w=1/[\s^2^(Fo^2^)+(0.0619P)^2^+0.2374P] where P=(Fo^2^+2Fc^2^)/3'
_refine_ls_weighting_scheme calc
_refine_ls_wR_factor_gt 0.1036
_refine_ls_wR_factor_ref 0.1102
_reflns_number_gt 5486
_reflns_number_total 6799
_reflns_threshold_expression >2sigma(I)
_cod_data_source_file ol500140e_si_002.cif
_cod_data_source_block 2
_cod_depositor_comments
;
The following automatic conversions were performed:

'_symmetry_cell_setting' value 'Triclinic' changed to 'triclinic'
according to
/usr/data/users/saulius/automatic-downloads/current/ACS/lib/dictionaries/cif_core.dic
dictionary named 'cif_core.dic' version 2.4.2 from 2011-04-26.

Automatic conversion script
Id: cif_fix_values 2281 2013-09-26 08:29:07Z andrius 
;
_cod_original_sg_symbol_H-M 'P-1   '
_cod_database_code 1513436

loop_
_symmetry_equiv_pos_as_xyz
'x, y, z'
'-x, -y, -z'

loop_
_atom_site_label
_atom_site_type_symbol
_atom_site_fract_x
_atom_site_fract_y
_atom_site_fract_z
_atom_site_U_iso_or_equiv
_atom_site_adp_type
_atom_site_occupancy
_atom_site_symmetry_multiplicity
_atom_site_calc_flag
_atom_site_refinement_flags
O1 O 0.80158(11) 0.22539(9) 0.33111(7) 0.0624(3) Uani 1 1 d .
C1 C 0.87573(15) 0.28051(11) 0.08894(10) 0.0502(4) Uani 1 1 d .
H1 H 0.8574 0.2975 0.1531 0.060 Uiso 1 1 calc R
N1 N 0.59505(13) 0.56200(11) 0.22807(9) 0.0584(3) Uani 1 1 d .
O2 O 0.83544(10) 0.66636(8) 0.20929(7) 0.0568(3) Uani 1 1 d .
C2 C 0.90395(17) 0.17945(12) 0.05847(12) 0.0602(4) Uani 1 1 d .
H2 H 0.9043 0.1289 0.1025 0.072 Uiso 1 1 calc R
N2 N 0.49972(12) 0.25657(9) 0.44440(9) 0.0510(3) Uani 1 1 d .
C3 C 0.93154(16) 0.15272(12) -0.03605(12) 0.0618(4) Uani 1 1 d .
H3 H 0.9514 0.0844 -0.0559 0.074 Uiso 1 1 calc R
C4 C 0.92947(17) 0.22774(13) -0.10094(12) 0.0610(4) Uani 1 1 d .
H4 H 0.9474 0.2102 -0.1651 0.073 Uiso 1 1 calc R
C5 C 0.90088(14) 0.32886(11) -0.07160(10) 0.0489(3) Uani 1 1 d .
H5 H 0.8992 0.3791 -0.1164 0.059 Uiso 1 1 calc R
C6 C 0.87460(12) 0.35699(10) 0.02372(9) 0.0395(3) Uani 1 1 d .
C7 C 0.83415(13) 0.46667(10) 0.05233(9) 0.0408(3) Uani 1 1 d .
H7 H 0.7834 0.5147 0.0084 0.049 Uiso 1 1 calc R
C8 C 0.86012(12) 0.50736(10) 0.13285(9) 0.0397(3) Uani 1 1 d .
C9 C 1.08969(14) 0.38978(11) 0.17514(11) 0.0495(3) Uani 1 1 d .
H9 H 1.1141 0.3876 0.1110 0.059 Uiso 1 1 calc R
C10 C 1.18393(15) 0.33542(12) 0.24068(13) 0.0610(4) Uani 1 1 d .
H10 H 1.2713 0.2975 0.2205 0.073 Uiso 1 1 calc R
C11 C 1.14855(17) 0.33748(13) 0.33535(13) 0.0643(5) Uani 1 1 d .
H11 H 1.2120 0.3008 0.3793 0.077 Uiso 1 1 calc R
C12 C 1.02024(18) 0.39329(14) 0.36519(12) 0.0646(4) Uani 1 1 d .
H12 H 0.9962 0.3936 0.4293 0.078 Uiso 1 1 calc R
C13 C 0.92603(15) 0.44926(12) 0.30028(10) 0.0529(4) Uani 1 1 d .
H13 H 0.8396 0.4885 0.3214 0.063 Uiso 1 1 calc R
C14 C 0.95927(13) 0.44741(10) 0.20411(9) 0.0408(3) Uani 1 1 d .
C15 C 0.79290(13) 0.62143(10) 0.15127(9) 0.0413(3) Uani 1 1 d .
C16 C 0.67729(13) 0.68409(10) 0.09056(9) 0.0426(3) Uani 1 1 d .
C17 C 0.69671(16) 0.76082(11) 0.03446(11) 0.0542(4) Uani 1 1 d .
H17 H 0.7768 0.7722 0.0377 0.065 Uiso 1 1 calc R
C18 C 0.59888(19) 0.82020(12) -0.02582(12) 0.0671(5) Uani 1 1 d .
H18 H 0.6132 0.8709 -0.0634 0.080 Uiso 1 1 calc R
C19 C 0.48015(19) 0.80434(13) -0.03015(13) 0.0708(5) Uani 1 1 d .
H19 H 0.4141 0.8441 -0.0710 0.085 Uiso 1 1 calc R
C20 C 0.45848(16) 0.72968(13) 0.02584(12) 0.0613(4) Uani 1 1 d .
H20 H 0.3772 0.7203 0.0226 0.074 Uiso 1 1 calc R
C21 C 0.55555(13) 0.66798(11) 0.08717(10) 0.0453(3) Uani 1 1 d .
C22 C 0.52911(13) 0.58802(11) 0.14672(10) 0.0474(3) Uani 1 1 d .
C23 C 0.57665(19) 0.48644(15) 0.27931(12) 0.0703(5) Uani 1 1 d .
H23 H 0.6228 0.4677 0.3359 0.084 Uiso 1 1 calc R
C24 C 0.4951(2) 0.43472(16) 0.25465(14) 0.0762(5) Uani 1 1 d .
H24 H 0.4854 0.3830 0.2934 0.091 Uiso 1 1 calc R
C25 C 0.4284(2) 0.46156(19) 0.17132(16) 0.0918(7) Uani 1 1 d .
H25 H 0.3724 0.4280 0.1515 0.110 Uiso 1 1 calc R
C26 C 0.44513(18) 0.53867(16) 0.11713(14) 0.0764(5) Uani 1 1 d .
H26 H 0.3999 0.5579 0.0602 0.092 Uiso 1 1 calc R
C27 C 0.82829(13) 0.22714(11) 0.53228(9) 0.0435(3) Uani 1 1 d .
C28 C 0.94088(14) 0.19584(12) 0.58918(10) 0.0497(3) Uani 1 1 d .
H28 H 0.9941 0.1256 0.5926 0.060 Uiso 1 1 calc R
C29 C 0.97454(17) 0.26762(15) 0.64056(11) 0.0607(4) Uani 1 1 d .
H29 H 1.0504 0.2455 0.6778 0.073 Uiso 1 1 calc R
C30 C 0.8972(2) 0.37088(15) 0.63693(13) 0.0703(5) Uani 1 1 d .
H30 H 0.9188 0.4188 0.6729 0.084 Uiso 1 1 calc R
C31 C 0.7872(2) 0.40366(13) 0.57976(14) 0.0718(5) Uani 1 1 d .
H31 H 0.7352 0.4741 0.5766 0.086 Uiso 1 1 calc R
C32 C 0.75302(16) 0.33279(12) 0.52687(12) 0.0576(4) Uani 1 1 d .
H32 H 0.6793 0.3561 0.4876 0.069 Uiso 1 1 calc R
C33 C 0.79079(12) 0.14829(10) 0.48035(9) 0.0403(3) Uani 1 1 d .
C34 C 0.78533(13) 0.06197(10) 0.52087(9) 0.0415(3) Uani 1 1 d .
H34 H 0.7753 0.0130 0.4795 0.050 Uiso 1 1 calc R
C35 C 0.79326(13) 0.03482(10) 0.62281(9) 0.0424(3) Uani 1 1 d .
C36 C 0.86277(15) -0.06662(11) 0.65117(11) 0.0506(4) Uani 1 1 d .
H36 H 0.9063 -0.1171 0.6056 0.061 Uiso 1 1 calc R
C37 C 0.86806(18) -0.09343(14) 0.74614(12) 0.0639(5) Uani 1 1 d .
H37 H 0.9173 -0.1612 0.7645 0.077 Uiso 1 1 calc R
C38 C 0.8008(2) -0.02036(17) 0.81332(12) 0.0714(5) Uani 1 1 d .
H38 H 0.8037 -0.0386 0.8773 0.086 Uiso 1 1 calc R
C39 C 0.72873(19) 0.08023(16) 0.78627(12) 0.0686(5) Uani 1 1 d .
H39 H 0.6823 0.1296 0.8320 0.082 Uiso 1 1 calc R
C40 C 0.72516(16) 0.10804(12) 0.69176(11) 0.0552(4) Uani 1 1 d .
H40 H 0.6769 0.1762 0.6740 0.066 Uiso 1 1 calc R
C41 C 0.76487(13) 0.16516(11) 0.37637(10) 0.0435(3) Uani 1 1 d .
C42 C 0.70090(13) 0.10021(10) 0.32502(9) 0.0416(3) Uani 1 1 d .
C43 C 0.57074(13) 0.10284(10) 0.34472(9) 0.0413(3) Uani 1 1 d .
C44 C 0.52222(15) 0.04097(12) 0.28917(10) 0.0522(4) Uani 1 1 d .
H44 H 0.4351 0.0438 0.2998 0.063 Uiso 1 1 calc R
C45 C 0.60038(17) -0.02406(13) 0.21913(11) 0.0618(4) Uani 1 1 d .
H45 H 0.5661 -0.0648 0.1832 0.074 Uiso 1 1 calc R
C46 C 0.72899(17) -0.02870(13) 0.20238(11) 0.0619(4) Uani 1 1 d .
H46 H 0.7828 -0.0739 0.1563 0.074 Uiso 1 1 calc R
C47 C 0.77803(15) 0.03374(12) 0.25394(10) 0.0532(4) Uani 1 1 d .
H47 H 0.8644 0.0315 0.2410 0.064 Uiso 1 1 calc R
C48 C 0.48710(12) 0.16614(10) 0.42438(9) 0.0414(3) Uani 1 1 d .
C49 C 0.43073(17) 0.30970(13) 0.52009(12) 0.0650(4) Uani 1 1 d .
H49 H 0.4388 0.3728 0.5348 0.078 Uiso 1 1 calc R
C50 C 0.34860(17) 0.27703(15) 0.57761(12) 0.0718(5) Uani 1 1 d .
H50 H 0.3036 0.3165 0.6300 0.086 Uiso 1 1 calc R
C51 C 0.33479(16) 0.18512(14) 0.55582(12) 0.0663(5) Uani 1 1 d .
H51 H 0.2796 0.1609 0.5929 0.080 Uiso 1 1 calc R
C52 C 0.40375(14) 0.12918(12) 0.47816(11) 0.0517(4) Uani 1 1 d .
H52 H 0.3948 0.0669 0.4616 0.062 Uiso 1 1 calc R

loop_
_atom_site_aniso_label
_atom_site_aniso_U_11
_atom_site_aniso_U_22
_atom_site_aniso_U_33
_atom_site_aniso_U_23
_atom_site_aniso_U_13
_atom_site_aniso_U_12
O1 0.0737(7) 0.0780(7) 0.0518(6) 0.0151(5) -0.0044(5) -0.0469(6)
C1 0.0615(9) 0.0519(8) 0.0390(8) 0.0042(6) -0.0091(6) -0.0226(7)
N1 0.0661(8) 0.0670(8) 0.0479(7) 0.0089(6) -0.0063(6) -0.0312(7)
O2 0.0616(6) 0.0552(6) 0.0572(6) -0.0089(5) -0.0128(5) -0.0251(5)
C2 0.0739(10) 0.0494(9) 0.0613(10) 0.0135(7) -0.0200(8) -0.0262(8)
N2 0.0499(7) 0.0492(7) 0.0518(7) -0.0040(6) 0.0007(6) -0.0155(6)
C3 0.0666(10) 0.0446(8) 0.0707(11) -0.0082(8) -0.0146(8) -0.0152(7)
C4 0.0691(10) 0.0590(10) 0.0492(9) -0.0151(8) 0.0039(7) -0.0169(8)
C5 0.0539(8) 0.0518(8) 0.0403(8) -0.0013(6) 0.0023(6) -0.0188(7)
C6 0.0362(7) 0.0434(7) 0.0376(7) -0.0010(6) -0.0051(5) -0.0130(6)
C7 0.0414(7) 0.0427(7) 0.0356(7) 0.0033(6) -0.0039(5) -0.0118(6)
C8 0.0387(7) 0.0434(7) 0.0368(7) 0.0008(5) -0.0021(5) -0.0147(6)
C9 0.0448(8) 0.0506(8) 0.0544(9) 0.0047(7) -0.0030(6) -0.0188(6)
C10 0.0429(8) 0.0547(9) 0.0835(13) 0.0099(8) -0.0123(8) -0.0150(7)
C11 0.0636(10) 0.0593(10) 0.0731(12) 0.0200(8) -0.0321(9) -0.0244(8)
C12 0.0763(11) 0.0770(11) 0.0453(9) 0.0139(8) -0.0178(8) -0.0327(9)
C13 0.0511(8) 0.0635(9) 0.0423(8) 0.0013(7) -0.0068(6) -0.0186(7)
C14 0.0418(7) 0.0417(7) 0.0422(8) 0.0002(6) -0.0074(6) -0.0188(6)
C15 0.0429(7) 0.0451(7) 0.0385(7) -0.0018(6) -0.0011(6) -0.0190(6)
C16 0.0477(7) 0.0372(7) 0.0399(7) -0.0032(5) -0.0003(6) -0.0119(6)
C17 0.0667(10) 0.0453(8) 0.0519(9) 0.0011(7) -0.0007(7) -0.0221(7)
C18 0.0883(13) 0.0492(9) 0.0594(10) 0.0145(8) -0.0034(9) -0.0199(9)
C19 0.0702(11) 0.0601(10) 0.0654(11) 0.0182(8) -0.0147(9) -0.0032(9)
C20 0.0473(8) 0.0629(10) 0.0639(10) 0.0109(8) -0.0098(7) -0.0080(7)
C21 0.0410(7) 0.0452(7) 0.0434(8) 0.0005(6) -0.0015(6) -0.0081(6)
C22 0.0359(7) 0.0540(8) 0.0487(8) 0.0036(6) -0.0008(6) -0.0123(6)
C23 0.0815(12) 0.0822(12) 0.0546(10) 0.0192(9) -0.0079(9) -0.0384(10)
C24 0.0800(12) 0.0830(12) 0.0773(13) 0.0212(10) 0.0054(10) -0.0441(10)
C25 0.0873(14) 0.1196(17) 0.0977(16) 0.0327(13) -0.0211(12) -0.0717(13)
C26 0.0633(10) 0.1033(14) 0.0781(12) 0.0281(11) -0.0224(9) -0.0477(10)
C27 0.0445(7) 0.0503(8) 0.0413(7) 0.0023(6) -0.0011(6) -0.0240(6)
C28 0.0456(8) 0.0605(9) 0.0468(8) -0.0005(7) -0.0027(6) -0.0236(7)
C29 0.0625(10) 0.0868(12) 0.0475(9) -0.0038(8) -0.0038(7) -0.0446(9)
C30 0.0929(13) 0.0786(13) 0.0610(11) -0.0130(9) 0.0015(10) -0.0570(11)
C31 0.0900(13) 0.0493(9) 0.0825(13) -0.0027(9) 0.0005(10) -0.0332(9)
C32 0.0625(9) 0.0513(9) 0.0630(10) 0.0067(7) -0.0094(8) -0.0253(7)
C33 0.0359(6) 0.0456(7) 0.0400(7) 0.0018(6) -0.0034(5) -0.0155(6)
C34 0.0407(7) 0.0431(7) 0.0409(7) -0.0005(6) -0.0053(6) -0.0153(6)
C35 0.0441(7) 0.0473(7) 0.0410(7) 0.0030(6) -0.0071(6) -0.0227(6)
C36 0.0546(8) 0.0500(8) 0.0513(9) 0.0066(7) -0.0112(7) -0.0235(7)
C37 0.0752(11) 0.0667(10) 0.0608(11) 0.0220(9) -0.0263(9) -0.0379(9)
C38 0.0931(13) 0.1028(15) 0.0419(9) 0.0174(10) -0.0172(9) -0.0631(12)
C39 0.0845(12) 0.0875(13) 0.0447(9) -0.0101(9) 0.0051(8) -0.0445(11)
C40 0.0631(9) 0.0550(9) 0.0484(9) -0.0016(7) 0.0007(7) -0.0226(7)
C41 0.0394(7) 0.0501(8) 0.0432(8) 0.0052(6) -0.0012(6) -0.0187(6)
C42 0.0438(7) 0.0493(8) 0.0323(7) 0.0057(6) -0.0034(5) -0.0176(6)
C43 0.0414(7) 0.0454(7) 0.0365(7) 0.0047(6) -0.0054(5) -0.0149(6)
C44 0.0493(8) 0.0621(9) 0.0495(9) -0.0014(7) -0.0075(7) -0.0250(7)
C45 0.0720(11) 0.0661(10) 0.0504(9) -0.0125(8) -0.0071(8) -0.0286(9)
C46 0.0675(10) 0.0676(10) 0.0454(9) -0.0138(7) 0.0061(7) -0.0188(8)
C47 0.0485(8) 0.0665(10) 0.0421(8) -0.0009(7) 0.0044(6) -0.0183(7)
C48 0.0351(7) 0.0454(7) 0.0402(7) 0.0038(6) -0.0061(5) -0.0103(6)
C49 0.0663(10) 0.0559(9) 0.0652(11) -0.0145(8) 0.0028(8) -0.0132(8)
C50 0.0622(10) 0.0811(13) 0.0534(10) -0.0120(9) 0.0124(8) -0.0047(9)
C51 0.0531(9) 0.0748(12) 0.0607(10) 0.0086(9) 0.0136(8) -0.0120(8)
C52 0.0419(7) 0.0532(8) 0.0566(9) 0.0054(7) 0.0025(6) -0.0134(6)

loop_
_atom_type_symbol
_atom_type_description
_atom_type_scat_dispersion_real
_atom_type_scat_dispersion_imag
_atom_type_scat_source
C C 0.0033 0.0016 'International Tables Vol C Tables 4.2.6.8 and 6.1.1.4'
H H 0.0000 0.0000 'International Tables Vol C Tables 4.2.6.8 and 6.1.1.4'
N N 0.0061 0.0033 'International Tables Vol C Tables 4.2.6.8 and 6.1.1.4'
O O 0.0106 0.0060 'International Tables Vol C Tables 4.2.6.8 and 6.1.1.4'

loop_
_geom_angle_atom_site_label_1
_geom_angle_atom_site_label_2
_geom_angle_atom_site_label_3
_geom_angle
C2 C1 C6 120.15(14)
C2 C1 H1 119.9
C6 C1 H1 119.9
C23 N1 C22 117.22(14)
C3 C2 C1 120.83(15)
C3 C2 H2 119.6
C1 C2 H2 119.6
C48 N2 C49 117.16(13)
C4 C3 C2 119.43(14)
C4 C3 H3 120.3
C2 C3 H3 120.3
C3 C4 C5 120.34(15)
C3 C4 H4 119.8
C5 C4 H4 119.8
C4 C5 C6 121.04(14)
C4 C5 H5 119.5
C6 C5 H5 119.5
C5 C6 C1 118.21(13)
C5 C6 C7 120.03(12)
C1 C6 C7 121.50(12)
C8 C7 C6 129.15(12)
C8 C7 H7 115.4
C6 C7 H7 115.4
C7 C8 C14 124.31(12)
C7 C8 C15 119.15(11)
C14 C8 C15 116.43(11)
C14 C9 C10 120.71(14)
C14 C9 H9 119.6
C10 C9 H9 119.6
C11 C10 C9 120.03(15)
C11 C10 H10 120.0
C9 C10 H10 120.0
C12 C11 C10 120.11(14)
C12 C11 H11 119.9
C10 C11 H11 119.9
C11 C12 C13 120.18(16)
C11 C12 H12 119.9
C13 C12 H12 119.9
C12 C13 C14 120.66(15)
C12 C13 H13 119.7
C14 C13 H13 119.7
C9 C14 C13 118.29(13)
C9 C14 C8 119.92(12)
C13 C14 C8 121.77(12)
O2 C15 C8 121.51(12)
O2 C15 C16 119.00(12)
C8 C15 C16 119.25(11)
C17 C16 C21 119.77(13)
C17 C16 C15 116.27(13)
C21 C16 C15 123.95(12)
C18 C17 C16 120.85(15)
C18 C17 H17 119.6
C16 C17 H17 119.6
C19 C18 C17 119.73(15)
C19 C18 H18 120.1
C17 C18 H18 120.1
C18 C19 C20 120.21(15)
C18 C19 H19 119.9
C20 C19 H19 119.9
C19 C20 C21 121.50(16)
C19 C20 H20 119.2
C21 C20 H20 119.2
C20 C21 C16 117.93(13)
C20 C21 C22 120.22(13)
C16 C21 C22 121.85(12)
N1 C22 C26 121.13(14)
N1 C22 C21 117.11(13)
C26 C22 C21 121.68(13)
N1 C23 C24 124.79(17)
N1 C23 H23 117.6
C24 C23 H23 117.6
C25 C24 C23 117.61(17)
C25 C24 H24 121.2
C23 C24 H24 121.2
C24 C25 C26 119.06(18)
C24 C25 H25 120.5
C26 C25 H25 120.5
C25 C26 C22 120.20(17)
C25 C26 H26 119.9
C22 C26 H26 119.9
C32 C27 C28 118.04(13)
C32 C27 C33 121.84(12)
C28 C27 C33 120.12(13)
C29 C28 C27 120.91(15)
C29 C28 H28 119.5
C27 C28 H28 119.5
C30 C29 C28 120.39(15)
C30 C29 H29 119.8
C28 C29 H29 119.8
C29 C30 C31 119.63(15)
C29 C30 H30 120.2
C31 C30 H30 120.2
C30 C31 C32 120.67(16)
C30 C31 H31 119.7
C32 C31 H31 119.7
C31 C32 C27 120.30(15)
C31 C32 H32 119.9
C27 C32 H32 119.9
C34 C33 C27 123.55(12)
C34 C33 C41 119.11(12)
C27 C33 C41 117.27(11)
C33 C34 C35 128.21(12)
C33 C34 H34 115.9
C35 C34 H34 115.9
C36 C35 C40 118.56(13)
C36 C35 C34 120.26(13)
C40 C35 C34 121.06(13)
C37 C36 C35 120.75(15)
C37 C36 H36 119.6
C35 C36 H36 119.6
C38 C37 C36 120.00(16)
C38 C37 H37 120.0
C36 C37 H37 120.0
C37 C38 C39 120.05(15)
C37 C38 H38 120.0
C39 C38 H38 120.0
C38 C39 C40 120.26(17)
C38 C39 H39 119.9
C40 C39 H39 119.9
C39 C40 C35 120.34(15)
C39 C40 H40 119.8
C35 C40 H40 119.8
O1 C41 C33 121.54(12)
O1 C41 C42 119.19(12)
C33 C41 C42 119.11(11)
C47 C42 C43 119.16(13)
C47 C42 C41 116.58(12)
C43 C42 C41 124.26(12)
C44 C43 C42 118.20(12)
C44 C43 C48 119.98(12)
C42 C43 C48 121.78(12)
C45 C44 C43 121.53(14)
C45 C44 H44 119.2
C43 C44 H44 119.2
C46 C45 C44 119.89(15)
C46 C45 H45 120.1
C44 C45 H45 120.1
C45 C46 C47 119.85(14)
C45 C46 H46 120.1
C47 C46 H46 120.1
C46 C47 C42 121.30(14)
C46 C47 H47 119.4
C42 C47 H47 119.4
N2 C48 C52 121.87(13)
N2 C48 C43 117.60(12)
C52 C48 C43 120.46(13)
N2 C49 C50 124.18(17)
N2 C49 H49 117.9
C50 C49 H49 117.9
C51 C50 C49 118.26(15)
C51 C50 H50 120.9
C49 C50 H50 120.9
C50 C51 C52 118.86(16)
C50 C51 H51 120.6
C52 C51 H51 120.6
C51 C52 C48 119.64(15)
C51 C52 H52 120.2
C48 C52 H52 120.2

loop_
_geom_bond_atom_site_label_1
_geom_bond_atom_site_label_2
_geom_bond_distance
O1 C41 1.2148(16)
C1 C2 1.382(2)
C1 C6 1.3927(19)
C1 H1 0.9300
N1 C23 1.336(2)
N1 C22 1.3340(18)
O2 C15 1.2167(16)
C2 C3 1.374(2)
C2 H2 0.9300
N2 C48 1.3351(18)
N2 C49 1.337(2)
C3 C4 1.372(2)
C3 H3 0.9300
C4 C5 1.377(2)
C4 H4 0.9300
C5 C6 1.3878(19)
C5 H5 0.9300
C6 C7 1.4691(18)
C7 C8 1.3417(18)
C7 H7 0.9300
C8 C14 1.4886(17)
C8 C15 1.4943(18)
C9 C14 1.3866(19)
C9 C10 1.384(2)
C9 H9 0.9300
C10 C11 1.371(3)
C10 H10 0.9300
C11 C12 1.367(2)
C11 H11 0.9300
C12 C13 1.384(2)
C12 H12 0.9300
C13 C14 1.386(2)
C13 H13 0.9300
C15 C16 1.5073(18)
C16 C17 1.391(2)
C16 C21 1.405(2)
C17 C18 1.377(2)
C17 H17 0.9300
C18 C19 1.372(3)
C18 H18 0.9300
C19 C20 1.377(2)
C19 H19 0.9300
C20 C21 1.392(2)
C20 H20 0.9300
C21 C22 1.487(2)
C22 C26 1.383(2)
C23 C24 1.366(3)
C23 H23 0.9300
C24 C25 1.362(3)
C24 H24 0.9300
C25 C26 1.369(3)
C25 H25 0.9300
C26 H26 0.9300
C27 C32 1.389(2)
C27 C28 1.3937(19)
C27 C33 1.4878(19)
C28 C29 1.381(2)
C28 H28 0.9300
C29 C30 1.365(3)
C29 H29 0.9300
C30 C31 1.375(3)
C30 H30 0.9300
C31 C32 1.385(2)
C31 H31 0.9300
C32 H32 0.9300
C33 C34 1.3391(18)
C33 C41 1.4928(18)
C34 C35 1.4744(19)
C34 H34 0.9300
C35 C36 1.3872(19)
C35 C40 1.388(2)
C36 C37 1.379(2)
C36 H36 0.9300
C37 C38 1.368(3)
C37 H37 0.9300
C38 C39 1.378(3)
C38 H38 0.9300
C39 C40 1.377(2)
C39 H39 0.9300
C40 H40 0.9300
C41 C42 1.5058(19)
C42 C47 1.3919(19)
C42 C43 1.4056(19)
C43 C44 1.3973(19)
C43 C48 1.4862(19)
C44 C45 1.377(2)
C44 H44 0.9300
C45 C46 1.373(2)
C45 H45 0.9300
C46 C47 1.376(2)
C46 H46 0.9300
C47 H47 0.9300
C48 C52 1.390(2)
C49 C50 1.375(3)
C49 H49 0.9300
C50 C51 1.366(3)
C50 H50 0.9300
C51 C52 1.373(2)
C51 H51 0.9300
C52 H52 0.9300
